data_7120791
loop_
_publ_author_name
'Sekiguchi, Yoshiya'
'Kuriyama, Shogo'
'Eizawa, Aya'
'Arashiba, Kazuya'
'Nakajima, Kazunari'
'Nishibayashi, Yoshiaki'

_publ_section_title
;
 Synthesis and reactivity of iron--dinitrogen complexes bearing anionic
 methyl- and phenyl-substituted pyrrole-based PNP-type pincer ligands
 toward catalytic nitrogen fixation
;
_journal_name_full 'Chem. Commun.'
_journal_paper_doi 10.1039/C7CC06987A
_journal_year 2017
_chemical_formula_moiety 'C24 H46 Fe N3 P2'
_chemical_formula_sum 'C24 H46 Fe N3 P2'
_chemical_formula_weight 494.44
_space_group_crystal_system monoclinic
_space_group_IT_number 14
_space_group_name_Hall '-P 2ybc'
_space_group_name_H-M_alt 'P 1 21/c 1'
_symmetry_space_group_name_Hall '-P 2ybc'
_symmetry_space_group_name_H-M 'P 1 21/c 1'
_atom_sites_solution_hydrogens geom
_atom_sites_solution_primary direct
_atom_sites_solution_secondary difmap
_audit_update_record
;
2017-09-02 deposited with the CCDC.
2017-10-16 downloaded from the CCDC.
;
_cell_angle_alpha 90.0000
_cell_angle_beta 106.780(8)
_cell_angle_gamma 90.0000
_cell_formula_units_Z 4
_cell_length_a 7.9977(9)
_cell_length_b 30.408(4)
_cell_length_c 11.7607(14)
_cell_measurement_reflns_used 11132
_cell_measurement_temperature 173
_cell_measurement_theta_max 27.66
_cell_measurement_theta_min 3.06
_cell_volume 2738.3(6)
_computing_cell_refinement 'RAPID AUTO'
_computing_data_collection 'RAPID AUTO (Rigaku, ????)'
_computing_data_reduction 'RAPID AUTO'
_computing_molecular_graphics 'CrystalStructure 4.2.2'
_computing_publication_material 'CrystalStructure 4.2.2 (Rigaku, 2016)'
_computing_structure_refinement 'SHELXL Version 2016/6 (Sheldrick, 2008)'
_computing_structure_solution SIR97
_diffrn_ambient_temperature 173
_diffrn_detector_area_resol_mean 10.000
_diffrn_measured_fraction_theta_full 0.998
_diffrn_measured_fraction_theta_max 0.998
_diffrn_measurement_device_type 'Rigaku R-AXIS RAPID'
_diffrn_measurement_method \w
_diffrn_radiation_type 'Mo K\a'
_diffrn_radiation_wavelength 0.71075
_diffrn_reflns_av_R_equivalents 0.1219
_diffrn_reflns_Laue_measured_fraction_full 0.998
_diffrn_reflns_Laue_measured_fraction_max 0.998
_diffrn_reflns_limit_h_max 10
_diffrn_reflns_limit_h_min -10
_diffrn_reflns_limit_k_max 39
_diffrn_reflns_limit_k_min -39
_diffrn_reflns_limit_l_max 15
_diffrn_reflns_limit_l_min -15
_diffrn_reflns_number 24101
_diffrn_reflns_point_group_measured_fraction_full 0.998
_diffrn_reflns_point_group_measured_fraction_max 0.998
_diffrn_reflns_theta_full 25.242
_diffrn_reflns_theta_max 27.483
_diffrn_reflns_theta_min 3.061
_diffrn_standards_number 0
_exptl_absorpt_coefficient_mu 0.682
_exptl_absorpt_correction_T_max 0.960
_exptl_absorpt_correction_T_min 0.324
_exptl_absorpt_correction_type multi-scan
_exptl_absorpt_process_details 'ABSCOR (Rigaku, 1995)'
_exptl_crystal_colour purple
_exptl_crystal_density_diffrn 1.199
_exptl_crystal_density_method 'not measured'
_exptl_crystal_description needle
_exptl_crystal_F_000 1068.00
_exptl_crystal_size_max 0.180
_exptl_crystal_size_mid 0.080
_exptl_crystal_size_min 0.060
_refine_diff_density_max 1.57
_refine_diff_density_min -1.12
_refine_ls_extinction_method none
_refine_ls_goodness_of_fit_ref 0.999
_refine_ls_hydrogen_treatment constr
_refine_ls_number_parameters 285
_refine_ls_number_reflns 6281
_refine_ls_number_restraints 0
_refine_ls_R_factor_all 0.1585
_refine_ls_R_factor_gt 0.1180
_refine_ls_shift/su_max 0.000
_refine_ls_structure_factor_coef Fsqd
_refine_ls_weighting_details 'w = 1/[\s^2^(Fo^2^)+43.0000P] where P=(Fo^2^+2Fc^2^)/3'
_refine_ls_weighting_scheme calc
_refine_ls_wR_factor_gt 0.2636
_refine_ls_wR_factor_ref 0.2874
_reflns_Friedel_coverage 0.000
_reflns_number_gt 4216
_reflns_number_total 6281
_reflns_threshold_expression F^2^>2.0\s(F^2^)
_cod_data_source_file c7cc06987a2.cif
_cod_data_source_block FeMe-PNPN2
_cod_original_cell_volume 2738.4(6)
_cod_database_code 7120791

loop_
_space_group_symop_id
_space_group_symop_operation_xyz
1 +X,+Y,+Z
2 -X,1/2+Y,1/2-Z
3 -X,-Y,-Z
4 +X,-1/2-Y,-1/2+Z

loop_
_atom_site_label
_atom_site_type_symbol
_atom_site_fract_x
_atom_site_fract_y
_atom_site_fract_z
_atom_site_U_iso_or_equiv
_atom_site_adp_type
_atom_site_occupancy
_atom_site_site_symmetry_order
_atom_site_calc_flag
_atom_site_refinement_flags_posn
_atom_site_refinement_flags_adp
Fe1 Fe 0.21553(14) 0.14256(4) 0.69234(10) 0.0327(3) Uani 1 1 d . .
P1 P 0.0337(3) 0.15602(7) 0.50968(19) 0.0342(5) Uani 1 1 d . .
P2 P 0.3697(3) 0.11064(7) 0.86480(18) 0.0328(5) Uani 1 1 d . .
N1 N 0.0754(8) 0.0910(2) 0.6809(6) 0.0362(15) Uani 1 1 d . .
N2 N 0.3378(9) 0.1913(2) 0.7046(6) 0.0385(16) Uani 1 1 d . .
N3 N 0.4149(10) 0.2230(3) 0.7113(7) 0.0480(18) Uani 1 1 d . .
C1 C -0.0945(11) 0.1044(3) 0.4722(8) 0.043(2) Uani 1 1 d . .
H1A H -0.220906 0.111133 0.444542 0.052 Uiso 1 1 calc R U
H1B H -0.062214 0.088558 0.408065 0.052 Uiso 1 1 calc R U
C2 C -0.0547(10) 0.0767(3) 0.5815(7) 0.0361(17) Uani 1 1 d . .
C3 C -0.1151(10) 0.0360(3) 0.6021(8) 0.0379(18) Uani 1 1 d . .
C4 C -0.0183(11) 0.0242(3) 0.7228(8) 0.0409(19) Uani 1 1 d . .
C5 C 0.0929(10) 0.0583(3) 0.7646(7) 0.0344(17) Uani 1 1 d . .
C6 C 0.2249(11) 0.0659(3) 0.8834(8) 0.043(2) Uani 1 1 d . .
H6A H 0.293295 0.038764 0.910471 0.051 Uiso 1 1 calc R U
H6B H 0.165245 0.074142 0.943243 0.051 Uiso 1 1 calc R U
C7 C -0.2472(12) 0.0088(3) 0.5150(9) 0.049(2) Uani 1 1 d . .
H7A H -0.187975 -0.010465 0.472119 0.059 Uiso 1 1 calc R U
H7B H -0.328545 0.028106 0.458470 0.059 Uiso 1 1 calc R U
H7C H -0.311864 -0.009115 0.557332 0.059 Uiso 1 1 calc R U
C8 C -0.0382(12) -0.0174(3) 0.7833(9) 0.050(2) Uani 1 1 d . .
H8A H -0.017547 -0.011834 0.868358 0.060 Uiso 1 1 calc R U
H8B H 0.046590 -0.038984 0.772115 0.060 Uiso 1 1 calc R U
H8C H -0.156739 -0.028818 0.749516 0.060 Uiso 1 1 calc R U
C9 C -0.1326(10) 0.1998(3) 0.5023(8) 0.043(2) Uani 1 1 d . .
C10 C -0.2637(12) 0.2068(4) 0.3810(10) 0.061(3) Uani 1 1 d . .
H10A H -0.314253 0.178478 0.348958 0.073 Uiso 1 1 calc R U
H10B H -0.204612 0.220007 0.327005 0.073 Uiso 1 1 calc R U
H10C H -0.356804 0.226505 0.388861 0.073 Uiso 1 1 calc R U
C11 C -0.0421(12) 0.2435(3) 0.5442(10) 0.062(3) Uani 1 1 d . .
H11A H 0.016934 0.253822 0.486820 0.074 Uiso 1 1 calc R U
H11B H 0.044081 0.239502 0.621893 0.074 Uiso 1 1 calc R U
H11C H -0.128981 0.265314 0.550953 0.074 Uiso 1 1 calc R U
C12 C -0.2290(13) 0.1857(4) 0.5927(11) 0.074(4) Uani 1 1 d . .
H12A H -0.298419 0.159269 0.563582 0.089 Uiso 1 1 calc R U
H12B H -0.306308 0.209472 0.602541 0.089 Uiso 1 1 calc R U
H12C H -0.143547 0.179315 0.669235 0.089 Uiso 1 1 calc R U
C13 C 0.1405(11) 0.1607(3) 0.3876(8) 0.043(2) Uani 1 1 d . .
C14 C 0.0182(14) 0.1519(3) 0.2617(8) 0.056(2) Uani 1 1 d . .
H14A H -0.071266 0.174891 0.240519 0.067 Uiso 1 1 calc R U
H14B H -0.038087 0.123176 0.260090 0.067 Uiso 1 1 calc R U
H14C H 0.086360 0.151996 0.204532 0.067 Uiso 1 1 calc R U
C15 C 0.2251(13) 0.2058(4) 0.3888(9) 0.059(3) Uani 1 1 d . .
H15A H 0.298325 0.205579 0.334823 0.070 Uiso 1 1 calc R U
H15B H 0.297240 0.212602 0.469466 0.070 Uiso 1 1 calc R U
H15C H 0.133860 0.228213 0.362745 0.070 Uiso 1 1 calc R U
C16 C 0.2836(13) 0.1257(4) 0.4181(9) 0.064(3) Uani 1 1 d . .
H16A H 0.230550 0.096605 0.417684 0.076 Uiso 1 1 calc R U
H16B H 0.363441 0.131597 0.497107 0.076 Uiso 1 1 calc R U
H16C H 0.348688 0.126365 0.359150 0.076 Uiso 1 1 calc R U
C17 C 0.4129(12) 0.1422(3) 1.0074(8) 0.043(2) Uani 1 1 d . .
C18 C 0.4557(13) 0.1149(3) 1.1208(8) 0.056(2) Uani 1 1 d . .
H18A H 0.567177 0.099656 1.131187 0.067 Uiso 1 1 calc R U
H18B H 0.363077 0.093145 1.115079 0.067 Uiso 1 1 calc R U
H18C H 0.464397 0.134166 1.188963 0.067 Uiso 1 1 calc R U
C19 C 0.5602(14) 0.1755(4) 1.0163(9) 0.060(3) Uani 1 1 d . .
H19A H 0.564325 0.196355 1.080627 0.072 Uiso 1 1 calc R U
H19B H 0.538342 0.191543 0.941081 0.072 Uiso 1 1 calc R U
H19C H 0.671911 0.159965 1.032780 0.072 Uiso 1 1 calc R U
C20 C 0.2474(14) 0.1683(4) 0.9960(9) 0.061(3) Uani 1 1 d . .
H20A H 0.149752 0.147973 0.989046 0.073 Uiso 1 1 calc R U
H20B H 0.222731 0.186873 0.925000 0.073 Uiso 1 1 calc R U
H20C H 0.262598 0.186786 1.066404 0.073 Uiso 1 1 calc R U
C21 C 0.5698(11) 0.0822(3) 0.8472(9) 0.047(2) Uani 1 1 d . .
C22 C 0.6795(13) 0.0581(4) 0.9605(9) 0.063(3) Uani 1 1 d . .
H22A H 0.723292 0.079497 1.024441 0.076 Uiso 1 1 calc R U
H22B H 0.778241 0.043154 0.943539 0.076 Uiso 1 1 calc R U
H22C H 0.606212 0.036367 0.985021 0.076 Uiso 1 1 calc R U
C23 C 0.6845(14) 0.1157(4) 0.8092(11) 0.068(3) Uani 1 1 d . .
H23A H 0.612526 0.133564 0.743880 0.082 Uiso 1 1 calc R U
H23B H 0.774328 0.100365 0.782722 0.082 Uiso 1 1 calc R U
H23C H 0.740489 0.134824 0.876541 0.082 Uiso 1 1 calc R U
C24 C 0.5018(14) 0.0479(4) 0.7477(10) 0.064(3) Uani 1 1 d . .
H24A H 0.600792 0.034813 0.726620 0.077 Uiso 1 1 calc R U
H24B H 0.423969 0.062334 0.677809 0.077 Uiso 1 1 calc R U
H24C H 0.437623 0.024867 0.775634 0.077 Uiso 1 1 calc R U

loop_
_atom_site_aniso_label
_atom_site_aniso_U_11
_atom_site_aniso_U_22
_atom_site_aniso_U_33
_atom_site_aniso_U_23
_atom_site_aniso_U_13
_atom_site_aniso_U_12
Fe1 0.0271(5) 0.0411(6) 0.0328(6) 0.0010(5) 0.0133(5) -0.0017(5)
P1 0.0288(10) 0.0425(11) 0.0345(11) 0.0025(9) 0.0144(9) -0.0007(8)
P2 0.0292(9) 0.0444(12) 0.0289(10) 0.0010(8) 0.0150(8) 0.0002(8)
N1 0.027(3) 0.046(4) 0.034(4) 0.004(3) 0.007(3) -0.005(3)
N2 0.037(4) 0.048(4) 0.031(4) 0.001(3) 0.010(3) 0.001(3)
N3 0.045(4) 0.050(5) 0.048(5) -0.005(4) 0.011(4) -0.012(4)
C1 0.040(4) 0.048(5) 0.042(5) -0.002(4) 0.011(4) -0.013(4)
C2 0.028(4) 0.044(5) 0.038(4) 0.003(4) 0.013(3) 0.002(3)
C3 0.030(4) 0.040(4) 0.049(5) -0.005(4) 0.021(4) -0.004(3)
C4 0.036(4) 0.040(5) 0.050(5) 0.001(4) 0.018(4) 0.000(4)
C5 0.032(4) 0.045(5) 0.030(4) 0.005(3) 0.015(3) 0.003(3)
C6 0.035(4) 0.045(5) 0.045(5) 0.010(4) 0.008(4) -0.001(4)
C7 0.042(5) 0.047(5) 0.064(6) 0.000(4) 0.023(5) -0.003(4)
C8 0.049(5) 0.044(5) 0.055(6) 0.001(4) 0.012(5) -0.004(4)
C9 0.028(4) 0.062(6) 0.043(5) -0.005(4) 0.016(4) 0.001(4)
C10 0.041(5) 0.068(7) 0.070(7) 0.001(6) 0.009(5) 0.007(5)
C11 0.041(5) 0.067(7) 0.079(8) -0.008(6) 0.018(5) 0.008(5)
C12 0.045(6) 0.113(10) 0.081(8) 0.014(7) 0.044(6) 0.017(6)
C13 0.036(4) 0.056(5) 0.038(5) 0.001(4) 0.014(4) -0.005(4)
C14 0.064(6) 0.065(6) 0.041(5) 0.005(5) 0.020(5) -0.007(5)
C15 0.056(6) 0.085(7) 0.041(5) 0.003(5) 0.022(5) -0.022(5)
C16 0.055(6) 0.094(8) 0.052(6) 0.002(6) 0.031(5) 0.014(6)
C17 0.052(5) 0.048(5) 0.036(4) 0.005(4) 0.024(4) 0.003(4)
C18 0.061(6) 0.072(7) 0.037(5) 0.003(5) 0.018(5) -0.003(5)
C19 0.069(7) 0.069(7) 0.042(5) -0.011(5) 0.014(5) -0.019(6)
C20 0.068(7) 0.067(7) 0.053(6) 0.003(5) 0.027(5) 0.014(5)
C21 0.036(4) 0.055(5) 0.055(6) 0.003(4) 0.019(4) 0.012(4)
C22 0.047(6) 0.081(8) 0.058(7) 0.011(6) 0.010(5) 0.023(5)
C23 0.053(6) 0.085(8) 0.080(8) 0.022(6) 0.041(6) 0.014(6)
C24 0.060(6) 0.075(7) 0.061(7) -0.018(6) 0.023(5) 0.010(5)

loop_
_atom_type_symbol
_atom_type_description
_atom_type_scat_dispersion_real
_atom_type_scat_dispersion_imag
_atom_type_scat_source
C C 0.0033 0.0016
;
International Tables for Crystallography
(Vol. C, Tables 4.2.6.8 and 6.1.1.4)
;
H H 0.0000 0.0000
;
International Tables for Crystallography
(Vol. C, Table 6.1.1.4)
;
Fe Fe 0.3463 0.8444
;
International Tables for Crystallography
(Vol. C, Tables 4.2.6.8 and 6.1.1.4)
;
N N 0.0061 0.0033
;
International Tables for Crystallography
(Vol. C, Tables 4.2.6.8 and 6.1.1.4)
;
P P 0.1023 0.0942
;
International Tables for Crystallography
(Vol. C, Tables 4.2.6.8 and 6.1.1.4)
;

loop_
_geom_angle_atom_site_label_1
_geom_angle_atom_site_label_2
_geom_angle_atom_site_label_3
_geom_angle
N2 Fe1 N1 177.6(3)
N2 Fe1 P1 96.6(2)
N1 Fe1 P1 83.0(2)
N2 Fe1 P2 98.1(2)
N1 Fe1 P2 82.4(2)
P1 Fe1 P2 164.69(9)
C1 P1 C9 104.8(4)
C1 P1 C13 103.0(4)
C9 P1 C13 112.7(4)
C1 P1 Fe1 103.4(3)
C9 P1 Fe1 115.4(3)
C13 P1 Fe1 115.6(3)
C6 P2 C17 103.4(4)
C6 P2 C21 104.9(4)
C17 P2 C21 113.0(4)
C6 P2 Fe1 103.0(3)
C17 P2 Fe1 119.5(3)
C21 P2 Fe1 111.0(3)
C5 N1 C2 105.8(6)
C5 N1 Fe1 127.3(5)
C2 N1 Fe1 126.7(5)
N3 N2 Fe1 179.0(8)
C2 C1 P1 107.9(6)
C2 C1 H1A 110.1
P1 C1 H1A 110.1
C2 C1 H1B 110.1
P1 C1 H1B 110.1
H1A C1 H1B 108.4
C3 C2 N1 110.4(7)
C3 C2 C1 131.4(8)
N1 C2 C1 118.0(7)
C2 C3 C4 106.2(7)
C2 C3 C7 126.4(8)
C4 C3 C7 127.3(8)
C5 C4 C3 105.8(7)
C5 C4 C8 128.7(8)
C3 C4 C8 125.4(8)
C4 C5 N1 111.8(7)
C4 C5 C6 131.3(7)
N1 C5 C6 116.9(7)
C5 C6 P2 107.4(6)
C5 C6 H6A 110.2
P2 C6 H6A 110.2
C5 C6 H6B 110.2
P2 C6 H6B 110.2
H6A C6 H6B 108.5
C3 C7 H7A 109.5
C3 C7 H7B 109.5
H7A C7 H7B 109.5
C3 C7 H7C 109.5
H7A C7 H7C 109.5
H7B C7 H7C 109.5
C4 C8 H8A 109.5
C4 C8 H8B 109.5
H8A C8 H8B 109.5
C4 C8 H8C 109.5
H8A C8 H8C 109.5
H8B C8 H8C 109.5
C10 C9 C11 108.4(8)
C10 C9 C12 109.8(8)
C11 C9 C12 107.7(8)
C10 C9 P1 115.6(6)
C11 C9 P1 109.9(6)
C12 C9 P1 105.0(7)
C9 C10 H10A 109.5
C9 C10 H10B 109.5
H10A C10 H10B 109.5
C9 C10 H10C 109.5
H10A C10 H10C 109.5
H10B C10 H10C 109.5
C9 C11 H11A 109.5
C9 C11 H11B 109.5
H11A C11 H11B 109.5
C9 C11 H11C 109.5
H11A C11 H11C 109.5
H11B C11 H11C 109.5
C9 C12 H12A 109.5
C9 C12 H12B 109.5
H12A C12 H12B 109.5
C9 C12 H12C 109.5
H12A C12 H12C 109.5
H12B C12 H12C 109.5
C15 C13 C16 108.9(8)
C15 C13 C14 108.7(8)
C16 C13 C14 109.2(8)
C15 C13 P1 111.1(6)
C16 C13 P1 104.0(6)
C14 C13 P1 114.7(6)
C13 C14 H14A 109.5
C13 C14 H14B 109.5
H14A C14 H14B 109.5
C13 C14 H14C 109.5
H14A C14 H14C 109.5
H14B C14 H14C 109.5
C13 C15 H15A 109.5
C13 C15 H15B 109.5
H15A C15 H15B 109.5
C13 C15 H15C 109.5
H15A C15 H15C 109.5
H15B C15 H15C 109.5
C13 C16 H16A 109.5
C13 C16 H16B 109.5
H16A C16 H16B 109.5
C13 C16 H16C 109.5
H16A C16 H16C 109.5
H16B C16 H16C 109.5
C20 C17 C18 109.5(7)
C20 C17 C19 107.2(8)
C18 C17 C19 109.1(8)
C20 C17 P2 104.9(7)
C18 C17 P2 116.0(7)
C19 C17 P2 109.8(6)
C17 C18 H18A 109.5
C17 C18 H18B 109.5
H18A C18 H18B 109.5
C17 C18 H18C 109.5
H18A C18 H18C 109.5
H18B C18 H18C 109.5
C17 C19 H19A 109.5
C17 C19 H19B 109.5
H19A C19 H19B 109.5
C17 C19 H19C 109.5
H19A C19 H19C 109.5
H19B C19 H19C 109.5
C17 C20 H20A 109.5
C17 C20 H20B 109.5
H20A C20 H20B 109.5
C17 C20 H20C 109.5
H20A C20 H20C 109.5
H20B C20 H20C 109.5
C23 C21 C24 109.9(9)
C23 C21 C22 109.2(8)
C24 C21 C22 108.6(8)
C23 C21 P2 109.2(7)
C24 C21 P2 105.6(6)
C22 C21 P2 114.2(7)
C21 C22 H22A 109.5
C21 C22 H22B 109.5
H22A C22 H22B 109.5
C21 C22 H22C 109.5
H22A C22 H22C 109.5
H22B C22 H22C 109.5
C21 C23 H23A 109.5
C21 C23 H23B 109.5
H23A C23 H23B 109.5
C21 C23 H23C 109.5
H23A C23 H23C 109.5
H23B C23 H23C 109.5
C21 C24 H24A 109.5
C21 C24 H24B 109.5
H24A C24 H24B 109.5
C21 C24 H24C 109.5
H24A C24 H24C 109.5
H24B C24 H24C 109.5

loop_
_geom_bond_atom_site_label_1
_geom_bond_atom_site_label_2
_geom_bond_distance
Fe1 N2 1.758(7)
Fe1 N1 1.909(7)
Fe1 P1 2.257(2)
Fe1 P2 2.266(2)
P1 C1 1.857(8)
P1 C9 1.867(9)
P1 C13 1.876(8)
P2 C6 1.841(8)
P2 C17 1.876(9)
P2 C21 1.882(8)
N1 C5 1.377(10)
N1 C2 1.392(10)
N2 N3 1.136(9)
C1 C2 1.492(11)
C1 H1A 0.9900
C1 H1B 0.9900
C2 C3 1.374(11)
C3 C4 1.452(12)
C3 C7 1.492(12)
C4 C5 1.362(11)
C4 C8 1.483(12)
C5 C6 1.506(11)
C6 H6A 0.9900
C6 H6B 0.9900
C7 H7A 0.9800
C7 H7B 0.9800
C7 H7C 0.9800
C8 H8A 0.9800
C8 H8B 0.9800
C8 H8C 0.9800
C9 C10 1.522(13)
C9 C11 1.525(13)
C9 C12 1.544(12)
C10 H10A 0.9800
C10 H10B 0.9800
C10 H10C 0.9800
C11 H11A 0.9800
C11 H11B 0.9800
C11 H11C 0.9800
C12 H12A 0.9800
C12 H12B 0.9800
C12 H12C 0.9800
C13 C15 1.528(13)
C13 C16 1.529(13)
C13 C14 1.544(12)
C14 H14A 0.9800
C14 H14B 0.9800
C14 H14C 0.9800
C15 H15A 0.9800
C15 H15B 0.9800
C15 H15C 0.9800
C16 H16A 0.9800
C16 H16B 0.9800
C16 H16C 0.9800
C17 C20 1.514(13)
C17 C18 1.525(12)
C17 C19 1.534(13)
C18 H18A 0.9800
C18 H18B 0.9800
C18 H18C 0.9800
C19 H19A 0.9800
C19 H19B 0.9800
C19 H19C 0.9800
C20 H20A 0.9800
C20 H20B 0.9800
C20 H20C 0.9800
C21 C23 1.522(13)
C21 C24 1.543(13)
C21 C22 1.552(13)
C22 H22A 0.9800
C22 H22B 0.9800
C22 H22C 0.9800
C23 H23A 0.9800
C23 H23B 0.9800
C23 H23C 0.9800
C24 H24A 0.9800
C24 H24B 0.9800
C24 H24C 0.9800

loop_
_geom_torsion_atom_site_label_1
_geom_torsion_atom_site_label_2
_geom_torsion_atom_site_label_3
_geom_torsion_atom_site_label_4
_geom_torsion
C9 P1 C1 C2 -111.5(6)
C13 P1 C1 C2 130.5(6)
Fe1 P1 C1 C2 9.8(6)
C5 N1 C2 C3 -0.7(9)
Fe1 N1 C2 C3 173.7(5)
C5 N1 C2 C1 -176.0(7)
Fe1 N1 C2 C1 -1.6(10)
P1 C1 C2 C3 179.4(7)
P1 C1 C2 N1 -6.4(9)
N1 C2 C3 C4 0.7(9)
C1 C2 C3 C4 175.3(8)
N1 C2 C3 C7 -176.5(7)
C1 C2 C3 C7 -1.9(14)
C2 C3 C4 C5 -0.5(9)
C7 C3 C4 C5 176.7(8)
C2 C3 C4 C8 -179.2(8)
C7 C3 C4 C8 -2.0(13)
C3 C4 C5 N1 0.1(9)
C8 C4 C5 N1 178.7(8)
C3 C4 C5 C6 179.2(8)
C8 C4 C5 C6 -2.2(15)
C2 N1 C5 C4 0.3(9)
Fe1 N1 C5 C4 -174.0(6)
C2 N1 C5 C6 -178.9(7)
Fe1 N1 C5 C6 6.7(10)
C4 C5 C6 P2 164.5(7)
N1 C5 C6 P2 -16.4(9)
C17 P2 C6 C5 142.5(6)
C21 P2 C6 C5 -98.8(6)
Fe1 P2 C6 C5 17.4(6)
C1 P1 C9 C10 -62.8(8)
C13 P1 C9 C10 48.4(8)
Fe1 P1 C9 C10 -175.8(6)
C1 P1 C9 C11 174.0(7)
C13 P1 C9 C11 -74.7(7)
Fe1 P1 C9 C11 61.0(7)
C1 P1 C9 C12 58.4(7)
C13 P1 C9 C12 169.6(7)
Fe1 P1 C9 C12 -54.7(7)
C1 P1 C13 C15 169.2(7)
C9 P1 C13 C15 56.8(8)
Fe1 P1 C13 C15 -78.8(7)
C1 P1 C13 C16 -73.8(7)
C9 P1 C13 C16 173.8(6)
Fe1 P1 C13 C16 38.2(7)
C1 P1 C13 C14 45.4(8)
C9 P1 C13 C14 -67.0(8)
Fe1 P1 C13 C14 157.4(6)
C6 P2 C17 C20 -76.0(7)
C21 P2 C17 C20 171.1(6)
Fe1 P2 C17 C20 37.6(7)
C6 P2 C17 C18 44.9(8)
C21 P2 C17 C18 -68.0(8)
Fe1 P2 C17 C18 158.5(6)
C6 P2 C17 C19 169.1(7)
C21 P2 C17 C19 56.2(8)
Fe1 P2 C17 C19 -77.3(7)
C6 P2 C21 C23 170.0(7)
C17 P2 C21 C23 -78.1(8)
Fe1 P2 C21 C23 59.4(8)
C6 P2 C21 C24 51.9(8)
C17 P2 C21 C24 163.8(7)
Fe1 P2 C21 C24 -58.7(7)
C6 P2 C21 C22 -67.5(8)
C17 P2 C21 C22 44.5(9)
Fe1 P2 C21 C22 -178.0(6)
